data_2228498
loop_
_publ_author_name
'Dardouri, Rachid'
'Kandri Rodi, Youssef'
'Saffon, Natalie'
'Essassi, El Mokhtar'
'Ng, Seik Weng'

_publ_section_title
;
 7-Chloro-1,5-dipropargyl-1<i>H</i>-1,5-benzodiazepine-2,4(3<i>H</i>,5<i>H</i>)-dione
;
_journal_coeditor_code NK2074
_journal_issue 12
_journal_name_full 'Acta Crystallographica Section E'
_journal_page_first o3228
_journal_paper_doi 10.1107/S1600536810047008
_journal_volume 66
_journal_year 2010
_chemical_formula_iupac 'C15 H11 Cl N2 O2'
_chemical_formula_moiety 'C15 H11 Cl N2 O2'
_chemical_formula_sum 'C15 H11 Cl N2 O2'
_chemical_formula_weight 286.71
_chemical_name_systematic
;
7-Chloro-1,5-dipropargyl-1<i>H</i>-1,5-benzodiazepine-
2,4(3<i>H</i>,5<i>H</i>)-dione
;
_space_group_IT_number 14
_symmetry_cell_setting monoclinic
_symmetry_space_group_name_Hall '-P 2yn'
_symmetry_space_group_name_H-M 'P 1 21/n 1'
_atom_sites_solution_hydrogens geom
_atom_sites_solution_primary direct
_atom_sites_solution_secondary difmap
_audit_creation_method SHELXL-97
_cell_angle_alpha 90.00
_cell_angle_beta 103.6210(10)
_cell_angle_gamma 90.00
_cell_formula_units_Z 4
_cell_length_a 10.7755(3)
_cell_length_b 7.6580(2)
_cell_length_c 16.7221(5)
_cell_measurement_reflns_used 4883
_cell_measurement_temperature 293(2)
_cell_measurement_theta_max 28.0
_cell_measurement_theta_min 2.5
_cell_volume 1341.08(7)
_computing_cell_refinement 'SAINT (Bruker, 2007)'
_computing_data_collection 'APEX2 (Bruker, 2007)'
_computing_data_reduction 'SAINT (Bruker, 2007)'
_computing_molecular_graphics 'X-SEED (Barbour, 2001)'
_computing_publication_material 'publCIF (Westrip, 2010)'
_computing_structure_refinement 'SHELXL97 (Sheldrick, 2008)'
_computing_structure_solution 'SHELXS97 (Sheldrick, 2008)'
_diffrn_ambient_temperature 293(2)
_diffrn_measured_fraction_theta_full 0.978
_diffrn_measured_fraction_theta_max 0.978
_diffrn_measurement_device_type 'Bruker X8 APEXII'
_diffrn_measurement_method '\f and \w'
_diffrn_radiation_monochromator graphite
_diffrn_radiation_source 'fine-focus sealed tube'
_diffrn_radiation_type MoK\a
_diffrn_radiation_wavelength 0.71073
_diffrn_reflns_av_R_equivalents 0.0364
_diffrn_reflns_av_sigmaI/netI 0.0321
_diffrn_reflns_limit_h_max 14
_diffrn_reflns_limit_h_min -14
_diffrn_reflns_limit_k_max 10
_diffrn_reflns_limit_k_min -10
_diffrn_reflns_limit_l_max 22
_diffrn_reflns_limit_l_min -22
_diffrn_reflns_number 17112
_diffrn_reflns_theta_full 28.59
_diffrn_reflns_theta_max 28.59
_diffrn_reflns_theta_min 2.05
_diffrn_standards_decay_% 0
_diffrn_standards_interval_count 0
_diffrn_standards_interval_time 0
_diffrn_standards_number 0
_exptl_absorpt_coefficient_mu 0.287
_exptl_absorpt_correction_T_max 0.9774
_exptl_absorpt_correction_T_min 0.8890
_exptl_absorpt_correction_type multi-scan
_exptl_absorpt_process_details '(SADABS; Sheldrick, 1996)'
_exptl_crystal_colour Yellow
_exptl_crystal_density_diffrn 1.420
_exptl_crystal_density_method 'not measured'
_exptl_crystal_description Prism
_exptl_crystal_F_000 592
_exptl_crystal_size_max 0.42
_exptl_crystal_size_mid 0.10
_exptl_crystal_size_min 0.08
_refine_diff_density_max 1.362
_refine_diff_density_min -0.547
_refine_ls_extinction_method none
_refine_ls_goodness_of_fit_ref 1.067
_refine_ls_hydrogen_treatment mixed
_refine_ls_matrix_type full
_refine_ls_number_parameters 189
_refine_ls_number_reflns 3359
_refine_ls_number_restraints 2
_refine_ls_restrained_S_all 1.067
_refine_ls_R_factor_all 0.0742
_refine_ls_R_factor_gt 0.0584
_refine_ls_shift/su_max 0.001
_refine_ls_shift/su_mean 0.001
_refine_ls_structure_factor_coef Fsqd
_refine_ls_weighting_details 'calc w=1/[\s^2^(Fo^2^)+(0.0732P)^2^+1.9878P] where P=(Fo^2^+2Fc^2^)/3'
_refine_ls_weighting_scheme calc
_refine_ls_wR_factor_gt 0.1609
_refine_ls_wR_factor_ref 0.1723
_reflns_number_gt 2679
_reflns_number_total 3359
_reflns_threshold_expression I>2\s(I)
_cod_data_source_file nk2074.cif
_cod_data_source_block I
_cod_original_sg_symbol_H-M 'P 21/n'
_cod_database_code 2228498
_cod_database_fobs_code 2228498

loop_
_symmetry_equiv_pos_as_xyz
'x, y, z'
'-x+1/2, y+1/2, -z+1/2'
'-x, -y, -z'
'x-1/2, -y-1/2, z-1/2'

loop_
_atom_site_type_symbol
_atom_site_label
_atom_site_fract_x
_atom_site_fract_y
_atom_site_fract_z
_atom_site_U_iso_or_equiv
_atom_site_adp_type
_atom_site_calc_flag
_atom_site_refinement_flags
_atom_site_occupancy
_atom_site_disorder_assembly
_atom_site_disorder_group
Cl Cl1 0.57023(7) 0.66801(10) 0.13231(5) 0.0407(2) Uani d . 1 . .
O O1 0.6840(2) 0.0626(3) 0.47422(12) 0.0409(5) Uani d . 1 . .
O O2 0.44544(18) -0.2487(2) 0.33490(13) 0.0369(5) Uani d . 1 . .
N N1 0.59018(19) 0.2396(3) 0.36901(12) 0.0224(4) Uani d . 1 . .
N N2 0.41244(18) 0.0024(3) 0.26154(12) 0.0222(4) Uani d . 1 . .
C C1 0.5433(2) 0.2716(3) 0.28363(14) 0.0206(5) Uani d . 1 . .
C C2 0.5776(2) 0.4280(3) 0.25108(15) 0.0245(5) Uani d . 1 . .
H H2 0.6347 0.5038 0.2845 0.029 Uiso calc R 1 . .
C C3 0.5270(2) 0.4702(3) 0.16968(16) 0.0275(5) Uani d . 1 . .
C C4 0.4440(3) 0.3598(4) 0.11757(16) 0.0309(6) Uani d . 1 . .
H H4 0.4107 0.3895 0.0628 0.037 Uiso calc R 1 . .
C C5 0.4119(2) 0.2030(3) 0.14941(16) 0.0270(5) Uani d . 1 . .
H H5 0.3575 0.1262 0.1148 0.032 Uiso calc R 1 . .
C C6 0.4589(2) 0.1576(3) 0.23202(14) 0.0210(5) Uani d . 1 . .
C C7 0.2750(2) -0.0392(3) 0.23355(15) 0.0232(5) Uani d . 1 . .
H H7A 0.2456 -0.0894 0.2790 0.028 Uiso calc R 1 . .
H H7B 0.2279 0.0682 0.2176 0.028 Uiso calc R 1 . .
C C8 0.2469(2) -0.1612(3) 0.16395(16) 0.0252(5) Uani d . 1 . .
C C9 0.2219(3) -0.2596(4) 0.10749(17) 0.0323(6) Uani d D 1 . .
C C10 0.4874(2) -0.1152(3) 0.31164(16) 0.0263(5) Uani d . 1 . .
C C11 0.6273(2) -0.0655(3) 0.33946(18) 0.0304(6) Uani d . 1 . .
H H11A 0.6770 -0.1651 0.3648 0.037 Uiso calc R 1 . .
H H11B 0.6595 -0.0288 0.2926 0.037 Uiso calc R 1 . .
C C12 0.6388(2) 0.0817(3) 0.40064(16) 0.0273(5) Uani d . 1 . .
C C13 0.6048(2) 0.3883(3) 0.42683(16) 0.0272(5) Uani d . 1 . .
H H13A 0.5387 0.4737 0.4057 0.033 Uiso calc R 1 . .
H H13B 0.5928 0.3471 0.4793 0.033 Uiso calc R 1 . .
C C14 0.7301(3) 0.4731(3) 0.43968(16) 0.0298(5) Uani d . 1 . .
C C15 0.8290(3) 0.5466(4) 0.4487(2) 0.0416(7) Uani d D 1 . .
H H9 0.204(3) -0.342(4) 0.0641(16) 0.050(10) Uiso d D 1 . .
H H15 0.906(2) 0.611(4) 0.457(2) 0.057(11) Uiso d D 1 . .

loop_
_atom_site_aniso_label
_atom_site_aniso_U_11
_atom_site_aniso_U_22
_atom_site_aniso_U_33
_atom_site_aniso_U_12
_atom_site_aniso_U_13
_atom_site_aniso_U_23
Cl1 0.0390(4) 0.0351(4) 0.0491(4) -0.0006(3) 0.0124(3) 0.0178(3)
O1 0.0477(12) 0.0307(10) 0.0343(10) -0.0038(9) -0.0102(9) 0.0106(8)
O2 0.0341(10) 0.0184(9) 0.0518(12) -0.0044(7) -0.0027(9) 0.0070(8)
N1 0.0227(9) 0.0176(9) 0.0237(10) -0.0010(7) -0.0011(7) 0.0009(7)
N2 0.0183(9) 0.0161(9) 0.0303(10) -0.0016(7) 0.0017(8) -0.0010(8)
C1 0.0173(10) 0.0184(10) 0.0255(11) 0.0020(8) 0.0041(8) 0.0019(8)
C2 0.0220(11) 0.0196(11) 0.0312(12) -0.0015(9) 0.0051(9) 0.0020(9)
C3 0.0253(12) 0.0252(12) 0.0346(13) 0.0026(9) 0.0121(10) 0.0092(10)
C4 0.0299(13) 0.0353(14) 0.0276(12) 0.0053(11) 0.0070(10) 0.0063(10)
C5 0.0267(12) 0.0269(12) 0.0269(12) 0.0007(10) 0.0054(10) -0.0025(9)
C6 0.0197(10) 0.0173(10) 0.0267(11) 0.0008(8) 0.0068(9) -0.0005(9)
C7 0.0183(11) 0.0194(11) 0.0310(12) 0.0003(8) 0.0039(9) -0.0027(9)
C8 0.0212(11) 0.0212(11) 0.0321(12) -0.0026(9) 0.0040(9) 0.0006(9)
C9 0.0345(14) 0.0296(14) 0.0319(14) -0.0037(11) 0.0062(11) -0.0052(11)
C10 0.0245(11) 0.0154(11) 0.0352(13) 0.0015(9) -0.0007(10) -0.0015(9)
C11 0.0223(12) 0.0169(11) 0.0466(15) 0.0027(9) -0.0029(10) 0.0005(10)
C12 0.0225(11) 0.0211(12) 0.0337(13) -0.0020(9) -0.0025(10) 0.0049(10)
C13 0.0272(12) 0.0247(12) 0.0276(12) -0.0006(10) 0.0022(10) -0.0039(10)
C14 0.0353(14) 0.0217(12) 0.0287(12) 0.0010(10) 0.0001(10) -0.0026(10)
C15 0.0342(15) 0.0341(15) 0.0510(18) -0.0059(12) -0.0007(13) -0.0018(13)

loop_
_atom_type_symbol
_atom_type_description
_atom_type_scat_dispersion_real
_atom_type_scat_dispersion_imag
_atom_type_scat_source
C C 0.0033 0.0016 'International Tables Vol C Tables 4.2.6.8 and 6.1.1.4'
H H 0.0000 0.0000 'International Tables Vol C Tables 4.2.6.8 and 6.1.1.4'
N N 0.0061 0.0033 'International Tables Vol C Tables 4.2.6.8 and 6.1.1.4'
O O 0.0106 0.0060 'International Tables Vol C Tables 4.2.6.8 and 6.1.1.4'
Cl Cl 0.1484 0.1585 'International Tables Vol C Tables 4.2.6.8 and 6.1.1.4'

loop_
_geom_angle_atom_site_label_1
_geom_angle_atom_site_label_2
_geom_angle_atom_site_label_3
_geom_angle_site_symmetry_1
_geom_angle_site_symmetry_3
_geom_angle
_geom_angle_publ_flag
C12 N1 C1 . . 123.5(2) ?
C12 N1 C13 . . 117.0(2) ?
C1 N1 C13 . . 118.91(19) ?
C10 N2 C6 . . 124.11(19) ?
C10 N2 C7 . . 117.3(2) ?
C6 N2 C7 . . 118.57(19) ?
C2 C1 C6 . . 119.1(2) ?
C2 C1 N1 . . 118.3(2) ?
C6 C1 N1 . . 122.5(2) ?
C3 C2 C1 . . 120.3(2) ?
C3 C2 H2 . . 119.9 ?
C1 C2 H2 . . 119.9 ?
C2 C3 C4 . . 121.7(2) ?
C2 C3 Cl1 . . 118.7(2) ?
C4 C3 Cl1 . . 119.6(2) ?
C3 C4 C5 . . 118.0(2) ?
C3 C4 H4 . . 121.0 ?
C5 C4 H4 . . 121.0 ?
C4 C5 C6 . . 121.9(2) ?
C4 C5 H5 . . 119.1 ?
C6 C5 H5 . . 119.1 ?
C5 C6 C1 . . 119.0(2) ?
C5 C6 N2 . . 118.4(2) ?
C1 C6 N2 . . 122.5(2) ?
C8 C7 N2 . . 113.11(19) ?
C8 C7 H7A . . 109.0 ?
N2 C7 H7A . . 109.0 ?
C8 C7 H7B . . 109.0 ?
N2 C7 H7B . . 109.0 ?
H7A C7 H7B . . 107.8 ?
C9 C8 C7 . . 178.9(3) ?
C8 C9 H9 . . 177(2) ?
O2 C10 N2 . . 122.8(2) ?
O2 C10 C11 . . 121.9(2) ?
N2 C10 C11 . . 115.2(2) ?
C12 C11 C10 . . 108.2(2) ?
C12 C11 H11A . . 110.1 ?
C10 C11 H11A . . 110.1 ?
C12 C11 H11B . . 110.1 ?
C10 C11 H11B . . 110.1 ?
H11A C11 H11B . . 108.4 ?
O1 C12 N1 . . 121.3(2) ?
O1 C12 C11 . . 122.9(2) ?
N1 C12 C11 . . 115.7(2) ?
C14 C13 N1 . . 112.9(2) ?
C14 C13 H13A . . 109.0 ?
N1 C13 H13A . . 109.0 ?
C14 C13 H13B . . 109.0 ?
N1 C13 H13B . . 109.0 ?
H13A C13 H13B . . 107.8 ?
C15 C14 C13 . . 177.7(3) ?
C14 C15 H15 . . 177(2) ?

loop_
_geom_bond_atom_site_label_1
_geom_bond_atom_site_label_2
_geom_bond_site_symmetry_2
_geom_bond_distance
_geom_bond_publ_flag
Cl1 C3 . 1.743(3) ?
O1 C12 . 1.221(3) ?
O2 C10 . 1.219(3) ?
N1 C12 . 1.373(3) ?
N1 C1 . 1.419(3) ?
N1 C13 . 1.478(3) ?
N2 C10 . 1.359(3) ?
N2 C6 . 1.422(3) ?
N2 C7 . 1.479(3) ?
C1 C2 . 1.401(3) ?
C1 C6 . 1.402(3) ?
C2 C3 . 1.380(3) ?
C2 H2 . 0.9300 ?
C3 C4 . 1.381(4) ?
C4 C5 . 1.390(4) ?
C4 H4 . 0.9300 ?
C5 C6 . 1.399(3) ?
C5 H5 . 0.9300 ?
C7 C8 . 1.467(3) ?
C7 H7A . 0.9700 ?
C7 H7B . 0.9700 ?
C8 C9 . 1.188(4) ?
C9 H9 . 0.95(3) ?
C10 C11 . 1.517(3) ?
C11 C12 . 1.508(4) ?
C11 H11A . 0.9700 ?
C11 H11B . 0.9700 ?
C13 C14 . 1.468(4) ?
C13 H13A . 0.9700 ?
C13 H13B . 0.9700 ?
C14 C15 . 1.183(4) ?
C15 H15 . 0.95(3) ?

loop_
_geom_hbond_atom_site_label_D
_geom_hbond_atom_site_label_H
_geom_hbond_atom_site_label_A
_geom_hbond_site_symmetry_A
_geom_hbond_distance_DH
_geom_hbond_distance_HA
_geom_hbond_distance_DA
_geom_hbond_angle_DHA
C9 H9 O1 4 0.95(3) 2.24(3) 3.176(3) 171(3)

loop_
_geom_torsion_atom_site_label_1
_geom_torsion_atom_site_label_2
_geom_torsion_atom_site_label_3
_geom_torsion_atom_site_label_4
_geom_torsion_site_symmetry_1
_geom_torsion_site_symmetry_2
_geom_torsion_site_symmetry_3
_geom_torsion_site_symmetry_4
_geom_torsion
_geom_torsion_publ_flag
C12 N1 C1 C2 . . . . -136.1(2) ?
C13 N1 C1 C2 . . . . 35.0(3) ?
C12 N1 C1 C6 . . . . 47.5(3) ?
C13 N1 C1 C6 . . . . -141.4(2) ?
C6 C1 C2 C3 . . . . 1.1(3) ?
N1 C1 C2 C3 . . . . -175.4(2) ?
C1 C2 C3 C4 . . . . -1.4(4) ?
C1 C2 C3 Cl1 . . . . 178.89(18) ?
C2 C3 C4 C5 . . . . 0.1(4) ?
Cl1 C3 C4 C5 . . . . 179.86(19) ?
C3 C4 C5 C6 . . . . 1.4(4) ?
C4 C5 C6 C1 . . . . -1.6(4) ?
C4 C5 C6 N2 . . . . 174.4(2) ?
C2 C1 C6 C5 . . . . 0.3(3) ?
N1 C1 C6 C5 . . . . 176.7(2) ?
C2 C1 C6 N2 . . . . -175.5(2) ?
N1 C1 C6 N2 . . . . 0.9(3) ?
C10 N2 C6 C5 . . . . 136.9(2) ?
C7 N2 C6 C5 . . . . -40.3(3) ?
C10 N2 C6 C1 . . . . -47.3(3) ?
C7 N2 C6 C1 . . . . 135.5(2) ?
C10 N2 C7 C8 . . . . -80.8(3) ?
C6 N2 C7 C8 . . . . 96.6(2) ?
C6 N2 C10 O2 . . . . -178.7(2) ?
C7 N2 C10 O2 . . . . -1.5(4) ?
C6 N2 C10 C11 . . . . 3.5(3) ?
C7 N2 C10 C11 . . . . -179.3(2) ?
O2 C10 C11 C12 . . . . -106.1(3) ?
N2 C10 C11 C12 . . . . 71.8(3) ?
C1 N1 C12 O1 . . . . 176.3(2) ?
C13 N1 C12 O1 . . . . 4.9(4) ?
C1 N1 C12 C11 . . . . -6.2(3) ?
C13 N1 C12 C11 . . . . -177.5(2) ?
C10 C11 C12 O1 . . . . 107.6(3) ?
C10 C11 C12 N1 . . . . -69.9(3) ?
C12 N1 C13 C14 . . . . 83.2(3) ?
C1 N1 C13 C14 . . . . -88.6(3) ?

loop_
_cod_related_entry_id
_cod_related_entry_database
_cod_related_entry_code
1 ChemSpider 30656385
